data_4513789
loop_
_publ_author_name
'Eddleston, Mark D.'
'Arhangelskis, Mihails'
'F\'abi\'an, Laszlo'
'Tizzard, Graham J.'
'Coles, Simon J.'
'Jones, William'

_publ_section_title
;
 Investigation of an Amide-Pseudo Amide Hydrogen Bonding Motif within a
 Series of Theophylline:Amide Cocrystals
;
_journal_name_full 'Crystal Growth &amp; Design'
_journal_paper_doi 10.1021/acs.cgd.5b00905
_journal_year 2015
_chemical_formula_moiety 'C7 H8 N4 O2, C H3 N O'
_chemical_formula_sum 'C8 H11 N5 O3'
_chemical_formula_weight 225.22
_chemical_name_common '1:1 theophylline formamide cocrystal Form II'
_chemical_name_systematic
;

 1,3-dimethyl-7H-purine-2,6-dione methanamide complex

;
_space_group_IT_number 2
_symmetry_cell_setting triclinic
_symmetry_space_group_name_Hall '-P 1'
_symmetry_space_group_name_H-M 'P -1'
_atom_sites_solution_hydrogens geom
_atom_sites_solution_primary direct
_atom_sites_solution_secondary difmap
_audit_creation_method SHELXL-97
_cell_angle_alpha 81.34(3)
_cell_angle_beta 87.63(3)
_cell_angle_gamma 87.47(3)
_cell_formula_units_Z 2
_cell_length_a 6.6058(13)
_cell_length_b 8.7163(17)
_cell_length_c 8.8843(18)
_cell_measurement_reflns_used 2677
_cell_measurement_temperature 180(2)
_cell_measurement_theta_max 27.48
_cell_measurement_theta_min 1.00
_cell_volume 504.90(18)
_computing_cell_refinement 'HKL Scalepack (Otwinowski & Minor 1997)'
_computing_data_collection 'Collect (Nonius B.V. 1998)'
_computing_data_reduction
;

 HKL Denzo and Scalepack (Otwinowski & Minor 1997)

;
_computing_publication_material 'SHELXL-97 (Sheldrick 1997)'
_computing_structure_refinement 'SHELXL-97 (Sheldrick 1997)'
_computing_structure_solution 'SIR-92 (Altomare et al. 1994)'
_diffrn_ambient_temperature 180(2)
_diffrn_measured_fraction_theta_full 0.969
_diffrn_measured_fraction_theta_max 0.969
_diffrn_measurement_device_type 'Nonius Kappa CCD'
_diffrn_measurement_method 'Thin slice \w and \f scans'
_diffrn_radiation_source 'fine-focus sealed tube'
_diffrn_radiation_type MoK\a
_diffrn_radiation_wavelength 0.71073
_diffrn_reflns_av_R_equivalents 0.0354
_diffrn_reflns_av_sigmaI/netI 0.0544
_diffrn_reflns_limit_h_max 8
_diffrn_reflns_limit_h_min -8
_diffrn_reflns_limit_k_max 11
_diffrn_reflns_limit_k_min -10
_diffrn_reflns_limit_l_max 11
_diffrn_reflns_limit_l_min -10
_diffrn_reflns_number 4197
_diffrn_reflns_theta_full 27.56
_diffrn_reflns_theta_max 27.56
_diffrn_reflns_theta_min 3.55
_exptl_absorpt_coefficient_mu 0.117
_exptl_absorpt_correction_T_max 1.002
_exptl_absorpt_correction_T_min 0.923
_exptl_absorpt_correction_type multi-scan
_exptl_absorpt_process_details
;

multi-scan from symmetry-related measurements

 Sortav (Blessing 1995)

;
_exptl_crystal_colour colourless
_exptl_crystal_density_diffrn 1.481
_exptl_crystal_density_method 'not measured'
_exptl_crystal_description block
_exptl_crystal_F_000 236
_exptl_crystal_size_max 0.18
_exptl_crystal_size_mid 0.14
_exptl_crystal_size_min 0.05
_refine_diff_density_max 0.262
_refine_diff_density_min -0.241
_refine_diff_density_rms 0.050
_refine_ls_extinction_method none
_refine_ls_goodness_of_fit_ref 1.098
_refine_ls_hydrogen_treatment constr
_refine_ls_matrix_type full
_refine_ls_number_parameters 149
_refine_ls_number_reflns 2267
_refine_ls_number_restraints 0
_refine_ls_restrained_S_all 1.098
_refine_ls_R_factor_all 0.0835
_refine_ls_R_factor_gt 0.0570
_refine_ls_shift/su_max 0.008
_refine_ls_shift/su_mean 0.000
_refine_ls_structure_factor_coef Fsqd
_refine_ls_weighting_details 'calc w=1/[\s^2^(Fo^2^)+(0.0602P)^2^+0.2035P] where P=(Fo^2^+2Fc^2^)/3'
_refine_ls_weighting_scheme calc
_refine_ls_wR_factor_gt 0.1343
_refine_ls_wR_factor_ref 0.1538
_reflns_number_gt 1673
_reflns_number_total 2267
_reflns_threshold_expression >2sigma(I)
_cod_data_source_file cg5b00905_si_002.cif
_cod_data_source_block wj0818
_cod_original_cell_volume 504.90(17)
_cod_original_sg_symbol_H-M P-1
_cod_database_code 4513789

loop_
_symmetry_equiv_pos_as_xyz
'x, y, z'
'-x, -y, -z'

loop_
_atom_site_label
_atom_site_type_symbol
_atom_site_fract_x
_atom_site_fract_y
_atom_site_fract_z
_atom_site_U_iso_or_equiv
_atom_site_adp_type
_atom_site_occupancy
_atom_site_symmetry_multiplicity
_atom_site_calc_flag
_atom_site_refinement_flags
N1 N 0.2536(3) 0.71413(18) 0.61118(19) 0.0334(4) Uani 1 1 d .
N2 N 0.2442(3) 0.63511(19) 0.36841(18) 0.0316(4) Uani 1 1 d .
N3 N 0.2553(3) 0.28874(18) 0.62669(19) 0.0322(4) Uani 1 1 d .
H3 H 0.2596 0.2312 0.7169 0.039 Uiso 1 1 calc R
N4 N 0.2429(3) 0.3540(2) 0.37365(19) 0.0357(4) Uani 1 1 d .
O1 O 0.2624(3) 0.54071(19) 0.83273(18) 0.0554(5) Uani 1 1 d .
O2 O 0.2448(2) 0.89034(16) 0.39429(17) 0.0409(4) Uani 1 1 d .
C1 C 0.2576(3) 0.5632(2) 0.6928(2) 0.0348(5) Uani 1 1 d .
C2 C 0.2478(3) 0.7537(2) 0.4532(2) 0.0309(4) Uani 1 1 d .
C3 C 0.2470(3) 0.4837(2) 0.4410(2) 0.0284(4) Uani 1 1 d .
C4 C 0.2545(3) 0.4483(2) 0.5959(2) 0.0293(4) Uani 1 1 d .
C5 C 0.2481(3) 0.2387(2) 0.4921(2) 0.0338(5) Uani 1 1 d .
H5 H 0.2468 0.1320 0.4813 0.041 Uiso 1 1 calc R
C6 C 0.2534(4) 0.8441(3) 0.6985(3) 0.0462(6) Uani 1 1 d .
H6A H 0.1300 0.9095 0.6786 0.063(4) Uiso 1 1 calc R
H6B H 0.3725 0.9060 0.6678 0.063(4) Uiso 1 1 calc R
H6C H 0.2574 0.8038 0.8075 0.063(4) Uiso 1 1 calc R
C7 C 0.2398(4) 0.6705(3) 0.2017(2) 0.0458(6) Uani 1 1 d .
H7A H 0.1165 0.7327 0.1726 0.063(4) Uiso 0.52(3) 1 calc PR
H7B H 0.2409 0.5734 0.1585 0.063(4) Uiso 0.52(3) 1 calc PR
H7C H 0.3591 0.7290 0.1627 0.063(4) Uiso 0.52(3) 1 calc PR
H7A' H 0.3611 0.6241 0.1566 0.063(4) Uiso 0.48(3) 1 calc PR
H7B' H 0.2368 0.7833 0.1707 0.063(4) Uiso 0.48(3) 1 calc PR
H7C' H 0.1186 0.6278 0.1664 0.063(4) Uiso 0.48(3) 1 calc PR
O3 O -0.2639(3) 0.90475(19) 0.10260(19) 0.0645(6) Uani 1 1 d .
N5 N -0.2525(3) 0.7304(2) -0.0606(2) 0.0508(6) Uani 1 1 d .
H5A H -0.2513 0.6500 0.0124 0.061 Uiso 1 1 calc R
H5B H -0.2493 0.7159 -0.1566 0.061 Uiso 1 1 calc R
C8 C -0.2589(4) 0.8695(3) -0.0269(3) 0.0518(7) Uani 1 1 d .
H8 H -0.2600 0.9525 -0.1095 0.062 Uiso 1 1 calc R

loop_
_atom_site_aniso_label
_atom_site_aniso_U_11
_atom_site_aniso_U_22
_atom_site_aniso_U_33
_atom_site_aniso_U_23
_atom_site_aniso_U_13
_atom_site_aniso_U_12
N1 0.0489(11) 0.0223(9) 0.0291(9) -0.0034(7) -0.0039(7) -0.0025(7)
N2 0.0430(10) 0.0246(9) 0.0258(8) 0.0010(7) -0.0026(7) -0.0009(7)
N3 0.0446(10) 0.0233(9) 0.0271(9) 0.0015(7) -0.0023(7) -0.0017(7)
N4 0.0491(11) 0.0284(9) 0.0298(9) -0.0042(7) -0.0020(7) -0.0017(7)
O1 0.1052(15) 0.0326(9) 0.0282(8) -0.0024(7) -0.0075(8) -0.0037(8)
O2 0.0615(10) 0.0231(8) 0.0365(9) 0.0013(6) -0.0024(7) -0.0018(6)
C1 0.0486(12) 0.0288(11) 0.0267(10) -0.0018(8) -0.0038(8) -0.0021(8)
C2 0.0374(11) 0.0247(10) 0.0301(10) -0.0018(8) -0.0031(8) -0.0014(8)
C3 0.0316(10) 0.0248(10) 0.0280(10) -0.0015(8) -0.0016(7) -0.0011(7)
C4 0.0355(11) 0.0238(10) 0.0276(10) 0.0001(8) -0.0020(7) -0.0012(7)
C5 0.0451(12) 0.0253(10) 0.0314(10) -0.0054(8) -0.0014(8) -0.0023(8)
C6 0.0776(17) 0.0279(11) 0.0338(12) -0.0065(9) -0.0033(11) -0.0018(10)
C7 0.0734(17) 0.0349(12) 0.0274(11) 0.0005(9) -0.0009(10) -0.0013(11)
O3 0.1323(18) 0.0336(9) 0.0274(9) -0.0039(7) -0.0062(9) 0.0013(10)
N5 0.0916(16) 0.0334(11) 0.0261(9) -0.0008(8) -0.0035(9) 0.0001(10)
C8 0.090(2) 0.0353(13) 0.0282(12) 0.0002(10) -0.0015(11) -0.0023(12)

loop_
_atom_type_symbol
_atom_type_description
_atom_type_scat_dispersion_real
_atom_type_scat_dispersion_imag
_atom_type_scat_source
C C 0.0033 0.0016 'International Tables Vol C Tables 4.2.6.8 and 6.1.1.4'
H H 0.0000 0.0000 'International Tables Vol C Tables 4.2.6.8 and 6.1.1.4'
N N 0.0061 0.0033 'International Tables Vol C Tables 4.2.6.8 and 6.1.1.4'
O O 0.0106 0.0060 'International Tables Vol C Tables 4.2.6.8 and 6.1.1.4'

loop_
_geom_angle_atom_site_label_1
_geom_angle_atom_site_label_2
_geom_angle_atom_site_label_3
_geom_angle
C2 N1 C1 126.22(17)
C2 N1 C6 116.09(16)
C1 N1 C6 117.68(17)
C2 N2 C3 119.43(16)
C2 N2 C7 119.70(16)
C3 N2 C7 120.87(17)
C5 N3 C4 106.20(17)
C5 N3 H3 126.9
C4 N3 H3 126.9
C5 N4 C3 103.15(17)
O1 C1 N1 121.15(19)
O1 C1 C4 126.62(19)
N1 C1 C4 112.24(17)
O2 C2 N2 122.01(18)
O2 C2 N1 120.43(18)
N2 C2 N1 117.56(16)
N4 C3 C4 111.76(17)
N4 C3 N2 126.53(18)
C4 C3 N2 121.72(18)
C3 C4 N3 105.49(17)
C3 C4 C1 122.83(18)
N3 C4 C1 131.68(18)
N3 C5 N4 113.40(18)
N3 C5 H5 123.3
N4 C5 H5 123.3
N1 C6 H6A 109.5
N1 C6 H6B 109.5
H6A C6 H6B 109.5
N1 C6 H6C 109.5
H6A C6 H6C 109.5
H6B C6 H6C 109.5
N2 C7 H7A 109.5
N2 C7 H7B 109.5
H7A C7 H7B 109.5
N2 C7 H7C 109.5
H7A C7 H7C 109.5
H7B C7 H7C 109.5
N2 C7 H7A' 109.5
H7A C7 H7A' 141.1
H7B C7 H7A' 56.3
H7C C7 H7A' 56.3
N2 C7 H7B' 109.5
H7A C7 H7B' 56.3
H7B C7 H7B' 141.1
H7C C7 H7B' 56.3
H7A' C7 H7B' 109.5
N2 C7 H7C' 109.5
H7A C7 H7C' 56.3
H7B C7 H7C' 56.3
H7C C7 H7C' 141.1
H7A' C7 H7C' 109.5
H7B' C7 H7C' 109.5
C8 N5 H5A 120.0
C8 N5 H5B 120.0
H5A N5 H5B 120.0
O3 C8 N5 126.1(2)
O3 C8 H8 116.9
N5 C8 H8 116.9

loop_
_geom_bond_atom_site_label_1
_geom_bond_atom_site_label_2
_geom_bond_distance
N1 C2 1.396(3)
N1 C1 1.403(3)
N1 C6 1.466(3)
N2 C2 1.369(3)
N2 C3 1.379(2)
N2 C7 1.468(3)
N3 C5 1.336(3)
N3 C4 1.376(2)
N3 H3 0.8800
N4 C5 1.342(3)
N4 C3 1.357(3)
O1 C1 1.231(3)
O2 C2 1.226(2)
C1 C4 1.417(3)
C3 C4 1.367(3)
C5 H5 0.9500
C6 H6A 0.9800
C6 H6B 0.9800
C6 H6C 0.9800
C7 H7A 0.9800
C7 H7B 0.9800
C7 H7C 0.9800
C7 H7A' 0.9800
C7 H7B' 0.9800
C7 H7C' 0.9800
O3 C8 1.234(3)
N5 C8 1.290(3)
N5 H5A 0.8800
N5 H5B 0.8800
C8 H8 0.9500

loop_
_geom_torsion_atom_site_label_1
_geom_torsion_atom_site_label_2
_geom_torsion_atom_site_label_3
_geom_torsion_atom_site_label_4
_geom_torsion
C2 N1 C1 O1 -179.9(2)
C6 N1 C1 O1 -0.6(3)
C2 N1 C1 C4 -0.1(3)
C6 N1 C1 C4 179.17(19)
C3 N2 C2 O2 -179.73(19)
C7 N2 C2 O2 1.0(3)
C3 N2 C2 N1 -0.2(3)
C7 N2 C2 N1 -179.46(19)
C1 N1 C2 O2 180.00(19)
C6 N1 C2 O2 0.7(3)
C1 N1 C2 N2 0.5(3)
C6 N1 C2 N2 -178.84(19)
C5 N4 C3 C4 0.0(2)
C5 N4 C3 N2 -179.96(19)
C2 N2 C3 N4 179.61(18)
C7 N2 C3 N4 -1.1(3)
C2 N2 C3 C4 -0.4(3)
C7 N2 C3 C4 178.86(19)
N4 C3 C4 N3 0.0(2)
N2 C3 C4 N3 -179.98(17)
N4 C3 C4 C1 -179.22(18)
N2 C3 C4 C1 0.8(3)
C5 N3 C4 C3 -0.1(2)
C5 N3 C4 C1 179.1(2)
O1 C1 C4 C3 179.3(2)
N1 C1 C4 C3 -0.5(3)
O1 C1 C4 N3 0.3(4)
N1 C1 C4 N3 -179.52(19)
C4 N3 C5 N4 0.1(2)
C3 N4 C5 N3 -0.1(2)
